data_7029655
loop_
_publ_author_name
'Hazari, Alokesh'
'Das, Lakshmi Kanta'
'Bauz\'a, Antonio'
'Frontera, Antonio'
'Ghosh, Ashutosh'

_publ_section_title
;
 The influence of H-bonding on the 'ambidentate' coordination behaviour of
 the thiocyanate ion to Cd(ii): a combined experimental and theoretical
 study.
;
_journal_issue 21
_journal_name_full 'Dalton transactions (Cambridge, England : 2003)'
_journal_page_first 8007
_journal_page_last 8015
_journal_paper_doi 10.1039/c3dt53318b
_journal_volume 43
_journal_year 2014
_chemical_formula_sum 'C38 H44 Cd Cu2 N6 O4 S2'
_chemical_formula_weight 952.44
_chemical_name_systematic
;
 ?
;
_space_group_IT_number 43
_symmetry_cell_setting orthorhombic
_symmetry_space_group_name_Hall 'F 2 -2d'
_symmetry_space_group_name_H-M 'F d d 2'
_atom_sites_solution_hydrogens geom
_atom_sites_solution_primary direct
_atom_sites_solution_secondary difmap
_audit_creation_method SHELXL-97
_cell_angle_alpha 90.000(5)
_cell_angle_beta 90.000(5)
_cell_angle_gamma 90.000(5)
_cell_formula_units_Z 8
_cell_length_a 10.547(5)
_cell_length_b 19.628(5)
_cell_length_c 38.251(5)
_cell_measurement_reflns_used 8672
_cell_measurement_temperature 293(2)
_cell_measurement_theta_max 25.19
_cell_measurement_theta_min 2.26
_cell_volume 7919(4)
_computing_cell_refinement 'Bruker SMART'
_computing_data_collection 'Bruker SMART'
_computing_data_reduction 'Bruker SAINT'
_computing_molecular_graphics 'Ortep-3 for Windows (Farrugia, 1997)'
_computing_publication_material 'WINGX V1.80.03'
_computing_structure_refinement 'SHELXL-97 (Sheldrick, 1997)'
_computing_structure_solution 'SHELXS-97 (Sheldrick, 1990)'
_diffrn_ambient_temperature 293(2)
_diffrn_measured_fraction_theta_full 0.993
_diffrn_measured_fraction_theta_max 0.993
_diffrn_radiation_monochromator graphite
_diffrn_radiation_source 'fine-focus sealed tube'
_diffrn_radiation_type MoK\a
_diffrn_radiation_wavelength 0.71073
_diffrn_reflns_av_R_equivalents 0.0514
_diffrn_reflns_av_unetI/netI 0.0608
_diffrn_reflns_limit_h_max 12
_diffrn_reflns_limit_h_min -10
_diffrn_reflns_limit_k_max 23
_diffrn_reflns_limit_k_min -22
_diffrn_reflns_limit_l_max 42
_diffrn_reflns_limit_l_min -45
_diffrn_reflns_number 8672
_diffrn_reflns_theta_full 25.19
_diffrn_reflns_theta_max 25.19
_diffrn_reflns_theta_min 2.26
_exptl_absorpt_coefficient_mu 1.749
_exptl_absorpt_correction_T_max 0.869
_exptl_absorpt_correction_T_min 0.777
_exptl_absorpt_correction_type empirical
_exptl_absorpt_process_details SADABS
_exptl_crystal_colour Green
_exptl_crystal_density_diffrn 1.598
_exptl_crystal_density_method 'not measured'
_exptl_crystal_description Rhombic
_exptl_crystal_F_000 3840
_exptl_crystal_size_max 0.24
_exptl_crystal_size_mid 0.12
_exptl_crystal_size_min 0.08
_refine_diff_density_max 0.516
_refine_diff_density_min -0.272
_refine_diff_density_rms 0.068
_refine_ls_abs_structure_details 'Flack H D (1983), Acta Cryst. A39, 876-881'
_refine_ls_abs_structure_Flack 0.322(19)
_refine_ls_extinction_method none
_refine_ls_goodness_of_fit_ref 1.046
_refine_ls_hydrogen_treatment mixed
_refine_ls_matrix_type full
_refine_ls_number_parameters 248
_refine_ls_number_reflns 3351
_refine_ls_number_restraints 7
_refine_ls_restrained_S_all 1.058
_refine_ls_R_factor_all 0.0447
_refine_ls_R_factor_gt 0.0346
_refine_ls_shift/su_max 0.002
_refine_ls_shift/su_mean 0.000
_refine_ls_structure_factor_coef Fsqd
_refine_ls_weighting_details 'calc w=1/[\s^2^(Fo^2^)+(0.0325P)^2^+0.0000P] where P=(Fo^2^+2Fc^2^)/3'
_refine_ls_weighting_scheme calc
_refine_ls_wR_factor_gt 0.0784
_refine_ls_wR_factor_ref 0.0872
_reflns_number_gt 2866
_reflns_number_total 3351
_reflns_threshold_expression >2sigma(I)
_cod_data_source_file c3dt53318b2.cif
_cod_data_source_block 2
_cod_depositor_comments
;
The following automatic conversions were performed:

'_symmetry_cell_setting' value 'Orthorhombic' changed to
'orthorhombic' according to
/usr/data/users/saulius/crontab/automatic-downloads/rss-feeds/RSC/lib/dictionaries/cif_core.dic
dictionary named 'cif_core.dic' version 2.4.2 from
2011-04-26.

'_exptl_absorpt_correction_type' value 'EMPIRICAL'
changed to 'empirical' according to
/usr/data/users/saulius/crontab/automatic-downloads/rss-feeds/RSC/lib/dictionaries/cif_core.dic
dictionary named 'cif_core.dic' version 2.4.2 from 2011-04-26.

Automatic conversion script
Id: cif_fix_values 2281 2013-09-26 08:29:07Z andrius 

 Adding full bibliography for 7029654--7029655.cif.
;
_cod_database_code 7029655

loop_
_symmetry_equiv_pos_as_xyz
'x, y, z'
'-x, -y, z'
'-x+1/4, y+1/4, z+1/4'
'x+1/4, -y+1/4, z+1/4'
'x, y+1/2, z+1/2'
'-x, -y+1/2, z+1/2'
'-x+1/4, y+3/4, z+3/4'
'x+1/4, -y+3/4, z+3/4'
'x+1/2, y, z+1/2'
'-x+1/2, -y, z+1/2'
'-x+3/4, y+1/4, z+3/4'
'x+3/4, -y+1/4, z+3/4'
'x+1/2, y+1/2, z'
'-x+1/2, -y+1/2, z'
'-x+3/4, y+3/4, z+1/4'
'x+3/4, -y+3/4, z+1/4'

loop_
_atom_site_label
_atom_site_type_symbol
_atom_site_fract_x
_atom_site_fract_y
_atom_site_fract_z
_atom_site_U_iso_or_equiv
_atom_site_adp_type
_atom_site_occupancy
_atom_site_symmetry_multiplicity
_atom_site_calc_flag
_atom_site_refinement_flags
_atom_site_disorder_assembly
_atom_site_disorder_group
Cu1 Cu 0.50898(4) 1.34437(3) 1.774419(17) 0.04331(16) Uani 1 1 d . A .
Cd1 Cd 0.2500 1.2500 1.775050(15) 0.05561(17) Uani 1 2 d S . .
N1 N 0.3579(4) 1.4619(2) 1.77951(18) 0.0661(14) Uani 1 1 d . . .
S1 S 0.14697(13) 1.37823(8) 1.77090(9) 0.1016(7) Uani 1 1 d . . .
C1 C 0.2695(5) 1.4270(2) 1.77664(19) 0.0534(11) Uani 1 1 d . . .
O10 O 0.4089(4) 1.29376(16) 1.80831(10) 0.0507(9) Uani 1 1 d . . .
C11 C 0.4565(5) 1.2769(3) 1.84065(15) 0.0514(13) Uani 1 1 d . . .
C12 C 0.4359(6) 1.2122(3) 1.85505(18) 0.0650(16) Uani 1 1 d . . .
H12 H 0.3872 1.1804 1.8430 0.078 Uiso 1 1 calc R . .
C13 C 0.4871(6) 1.1955(4) 1.8868(2) 0.081(2) Uani 1 1 d . . .
H13 H 0.4711 1.1528 1.8963 0.097 Uiso 1 1 calc R . .
C14 C 0.5631(7) 1.2417(4) 1.90530(19) 0.082(2) Uani 1 1 d . . .
H14 H 0.6000 1.2298 1.9265 0.099 Uiso 1 1 calc R . .
C15 C 0.5811(6) 1.3048(4) 1.89109(17) 0.0724(17) Uani 1 1 d . . .
H15 H 0.6315 1.3359 1.9030 0.087 Uiso 1 1 calc R . .
C16 C 0.5270(5) 1.3243(3) 1.85936(14) 0.0541(13) Uani 1 1 d . . .
C17 C 0.5425(6) 1.3944(3) 1.84487(16) 0.0596(14) Uani 1 1 d . A .
H17A H 0.4597 1.4147 1.8414 0.072 Uiso 1 1 calc R . .
H17B H 0.5887 1.4223 1.8615 0.072 Uiso 1 1 calc R . .
N18 N 0.6121(4) 1.3931(3) 1.81100(12) 0.0489(11) Uani 1 1 d . . .
C19A C 0.7450(5) 1.3705(4) 1.81604(18) 0.078(2) Uani 0.353(15) 1 d PD A 1
H19A H 0.7779 1.3934 1.8366 0.094 Uiso 0.353(15) 1 calc PR A 1
H19B H 0.7436 1.3221 1.8212 0.094 Uiso 0.353(15) 1 calc PR A 1
C20A C 0.8319(15) 1.3812(10) 1.7884(4) 0.069(6) Uiso 0.353(15) 1 d PD A 1
H20A H 0.9158 1.3680 1.7963 0.083 Uiso 0.353(15) 1 calc PR A 1
H20B H 0.8344 1.4295 1.7831 0.083 Uiso 0.353(15) 1 calc PR A 1
C21A C 0.8031(14) 1.3435(8) 1.7556(3) 0.049(5) Uiso 0.353(15) 1 d PD A 1
H21A H 0.7599 1.3019 1.7623 0.059 Uiso 0.353(15) 1 calc PR A 1
H21B H 0.8837 1.3300 1.7455 0.059 Uiso 0.353(15) 1 calc PR A 1
C22A C 0.7210(5) 1.3778(5) 1.72471(18) 0.089(2) Uani 0.353(15) 1 d PD A 1
H22A H 0.7663 1.4171 1.7158 0.106 Uiso 0.353(15) 1 calc PR A 1
H22B H 0.7121 1.3454 1.7057 0.106 Uiso 0.353(15) 1 calc PR A 1
C19B C 0.7450(5) 1.3705(4) 1.81604(18) 0.078(2) Uani 0.647(15) 1 d PD A 2
H19C H 0.7471 1.3366 1.8345 0.094 Uiso 0.647(15) 1 calc PR A 2
H19D H 0.7952 1.4091 1.8237 0.094 Uiso 0.647(15) 1 calc PR A 2
C20B C 0.8067(8) 1.3399(5) 1.7827(2) 0.060(3) Uiso 0.647(15) 1 d PD A 2
H20C H 0.8906 1.3237 1.7889 0.072 Uiso 0.647(15) 1 calc PR A 2
H20D H 0.7573 1.3005 1.7757 0.072 Uiso 0.647(15) 1 calc PR A 2
C21B C 0.8198(10) 1.3873(6) 1.7505(2) 0.081(4) Uiso 0.647(15) 1 d PD A 2
H21C H 0.8184 1.4343 1.7584 0.097 Uiso 0.647(15) 1 calc PR A 2
H21D H 0.9014 1.3792 1.7396 0.097 Uiso 0.647(15) 1 calc PR A 2
C22B C 0.7210(5) 1.3778(5) 1.72471(18) 0.089(2) Uani 0.647(15) 1 d PD A 2
H22C H 0.7177 1.3300 1.7184 0.106 Uiso 0.647(15) 1 calc PR A 2
H22D H 0.7433 1.4033 1.7039 0.106 Uiso 0.647(15) 1 calc PR A 2
N23 N 0.5930(4) 1.3995(2) 1.73638(12) 0.0531(11) Uani 1 1 d . . .
C24 C 0.5071(5) 1.4063(3) 1.70582(15) 0.0599(15) Uani 1 1 d . A .
H24A H 0.5439 1.4381 1.6893 0.072 Uiso 1 1 calc R . .
H24B H 0.4266 1.4249 1.7135 0.072 Uiso 1 1 calc R . .
C25 C 0.4844(4) 1.3397(3) 1.68789(15) 0.0510(13) Uani 1 1 d . . .
C26 C 0.5034(6) 1.3326(3) 1.65229(17) 0.0655(17) Uani 1 1 d . A .
H26 H 0.5373 1.3689 1.6398 0.079 Uiso 1 1 calc R . .
C27 C 0.4741(7) 1.2742(4) 1.63494(19) 0.0772(19) Uani 1 1 d . . .
H27 H 0.4869 1.2706 1.6110 0.093 Uiso 1 1 calc R A .
C28 C 0.4247(8) 1.2203(4) 1.6538(2) 0.088(2) Uani 1 1 d . A .
H28 H 0.4034 1.1802 1.6422 0.106 Uiso 1 1 calc R . .
C29 C 0.4063(5) 1.2245(3) 1.68929(18) 0.0696(17) Uani 1 1 d . . .
H29 H 0.3740 1.1874 1.7015 0.084 Uiso 1 1 calc R A .
C30 C 0.4363(5) 1.2844(3) 1.70674(14) 0.0486(12) Uani 1 1 d . A .
O31 O 0.4151(4) 1.28950(17) 1.74133(11) 0.0575(10) Uani 1 1 d . . .
H23 H 0.613(5) 1.450(3) 1.7463(14) 0.062(16) Uiso 1 1 d . . .
H18 H 0.612(5) 1.430(3) 1.8031(14) 0.046(16) Uiso 1 1 d . . .

loop_
_atom_site_aniso_label
_atom_site_aniso_U_11
_atom_site_aniso_U_22
_atom_site_aniso_U_33
_atom_site_aniso_U_23
_atom_site_aniso_U_13
_atom_site_aniso_U_12
Cu1 0.0332(3) 0.0352(3) 0.0615(3) -0.0004(3) 0.0024(4) -0.0081(2)
Cd1 0.0362(3) 0.0435(3) 0.0871(4) 0.000 0.000 -0.01563(19)
N1 0.055(3) 0.041(2) 0.102(4) -0.008(3) -0.005(3) -0.004(2)
S1 0.0428(8) 0.0512(7) 0.211(2) 0.0030(14) -0.0201(13) -0.0096(6)
C1 0.051(3) 0.033(2) 0.077(3) -0.002(3) 0.002(3) 0.003(2)
O10 0.043(2) 0.047(2) 0.062(3) 0.0063(17) 0.0015(18) -0.0151(16)
C11 0.041(3) 0.045(3) 0.068(4) 0.004(3) 0.017(3) -0.002(2)
C12 0.053(3) 0.057(3) 0.085(4) 0.018(3) 0.014(3) -0.005(3)
C13 0.065(4) 0.070(4) 0.109(6) 0.031(4) 0.026(4) 0.012(3)
C14 0.074(5) 0.095(5) 0.079(5) 0.026(4) 0.007(4) 0.008(4)
C15 0.060(4) 0.085(5) 0.073(4) 0.009(3) 0.006(3) -0.004(3)
C16 0.049(3) 0.056(3) 0.057(3) 0.004(3) 0.012(3) 0.002(2)
C17 0.059(3) 0.048(3) 0.071(4) -0.004(3) 0.006(3) -0.007(2)
N18 0.045(3) 0.039(2) 0.063(3) 0.007(2) 0.002(2) -0.010(2)
C19A 0.053(4) 0.098(5) 0.083(5) 0.023(4) -0.011(3) -0.015(3)
C22A 0.050(4) 0.136(7) 0.079(5) -0.008(5) 0.022(3) -0.022(4)
C19B 0.053(4) 0.098(5) 0.083(5) 0.023(4) -0.011(3) -0.015(3)
C22B 0.050(4) 0.136(7) 0.079(5) -0.008(5) 0.022(3) -0.022(4)
N23 0.051(3) 0.044(2) 0.064(3) 0.001(2) 0.004(2) -0.014(2)
C24 0.079(4) 0.039(3) 0.062(3) 0.001(3) -0.005(3) -0.005(3)
C25 0.046(3) 0.048(3) 0.059(3) -0.006(2) 0.001(2) 0.001(2)
C26 0.058(4) 0.063(4) 0.076(4) -0.009(3) 0.008(3) 0.007(2)
C27 0.081(5) 0.075(4) 0.076(4) -0.023(4) 0.015(4) -0.003(3)
C28 0.092(5) 0.077(5) 0.096(6) -0.048(4) 0.018(4) -0.019(4)
C29 0.061(4) 0.056(3) 0.091(5) -0.018(3) 0.019(3) -0.019(3)
C30 0.038(3) 0.049(3) 0.059(3) -0.012(3) 0.003(2) -0.006(2)
O31 0.051(2) 0.047(2) 0.075(3) -0.0034(19) -0.001(2) -0.0235(17)

loop_
_atom_type_symbol
_atom_type_description
_atom_type_scat_dispersion_real
_atom_type_scat_dispersion_imag
_atom_type_scat_source
C C 0.0033 0.0016 'International Tables Vol C Tables 4.2.6.8 and 6.1.1.4'
H H 0.0000 0.0000 'International Tables Vol C Tables 4.2.6.8 and 6.1.1.4'
N N 0.0061 0.0033 'International Tables Vol C Tables 4.2.6.8 and 6.1.1.4'
O O 0.0106 0.0060 'International Tables Vol C Tables 4.2.6.8 and 6.1.1.4'
Cu Cu 0.3201 1.2651 'International Tables Vol C Tables 4.2.6.8 and 6.1.1.4'
Cd Cd -0.8075 1.2024 'International Tables Vol C Tables 4.2.6.8 and 6.1.1.4'
S S 0.1246 0.1234 'International Tables Vol C Tables 4.2.6.8 and 6.1.1.4'

loop_
_geom_angle_atom_site_label_1
_geom_angle_atom_site_label_2
_geom_angle_atom_site_label_3
_geom_angle
_geom_angle_site_symmetry_1
_geom_angle_site_symmetry_3
O31 Cu1 O10 82.75(13) . .
O31 Cu1 N18 174.54(19) . .
O10 Cu1 N18 94.19(19) . .
O31 Cu1 N23 92.95(19) . .
O10 Cu1 N23 173.1(2) . .
N18 Cu1 N23 90.50(17) . .
O10 Cd1 O10 111.90(19) . 14_575
O10 Cd1 O31 177.40(16) . 14_575
O10 Cd1 O31 68.20(10) 14_575 14_575
O10 Cd1 O31 68.20(10) . .
O10 Cd1 O31 177.40(15) 14_575 .
O31 Cd1 O31 111.8(2) 14_575 .
O10 Cd1 S1 94.99(10) . 14_575
O10 Cd1 S1 88.72(10) 14_575 14_575
O31 Cd1 S1 87.61(11) 14_575 14_575
O31 Cd1 S1 88.68(11) . 14_575
O10 Cd1 S1 88.72(10) . .
O10 Cd1 S1 94.99(10) 14_575 .
O31 Cd1 S1 88.68(11) 14_575 .
O31 Cd1 S1 87.61(11) . .
S1 Cd1 S1 173.38(14) 14_575 .
C1 S1 Cd1 102.59(17) . .
N1 C1 S1 177.7(8) . .
C11 O10 Cu1 121.6(3) . .
C11 O10 Cd1 133.0(3) . .
Cu1 O10 Cd1 102.72(18) . .
O10 C11 C16 119.8(4) . .
O10 C11 C12 121.0(5) . .
C16 C11 C12 119.2(6) . .
C13 C12 C11 120.2(6) . .
C12 C13 C14 121.3(6) . .
C15 C14 C13 117.7(7) . .
C14 C15 C16 122.6(7) . .
C11 C16 C15 118.9(5) . .
C11 C16 C17 119.0(5) . .
C15 C16 C17 122.1(6) . .
N18 C17 C16 111.2(5) . .
C19B N18 C19A 0.0(8) . .
C19B N18 C17 111.0(5) . .
C19A N18 C17 111.0(5) . .
C19B N18 Cu1 117.3(4) . .
C19A N18 Cu1 117.3(4) . .
C17 N18 Cu1 110.2(3) . .
C20A C19A N18 118.1(9) . .
C19A C20A C21A 115.1(14) . .
C20A C21A C22A 121.3(13) . .
N23 C22A C21A 112.8(7) . .
N18 C19B C20B 113.9(6) . .
C21B C20B C19B 117.2(8) . .
C22B C21B C20B 113.6(9) . .
C21B C22B N23 114.4(7) . .
C22B N23 C22A 0.0(8) . .
C22B N23 C24 110.1(5) . .
C22A N23 C24 110.1(5) . .
C22B N23 Cu1 117.5(4) . .
C22A N23 Cu1 117.5(4) . .
C24 N23 Cu1 110.4(3) . .
N23 C24 C25 112.3(5) . .
C26 C25 C30 118.8(5) . .
C26 C25 C24 121.1(5) . .
C30 C25 C24 120.0(5) . .
C27 C26 C25 122.2(6) . .
C26 C27 C28 118.4(7) . .
C29 C28 C27 121.6(6) . .
C28 C29 C30 119.6(6) . .
O31 C30 C29 119.9(5) . .
O31 C30 C25 120.6(5) . .
C29 C30 C25 119.5(5) . .
C30 O31 Cu1 126.9(3) . .
C30 O31 Cd1 130.7(3) . .
Cu1 O31 Cd1 102.01(19) . .

loop_
_geom_bond_atom_site_label_1
_geom_bond_atom_site_label_2
_geom_bond_distance
_geom_bond_site_symmetry_2
Cu1 O31 1.934(4) .
Cu1 O10 1.945(3) .
Cu1 N18 2.014(5) .
Cu1 N23 2.018(4) .
Cd1 O10 2.272(4) .
Cd1 O10 2.272(4) 14_575
Cd1 O31 2.302(4) 14_575
Cd1 O31 2.302(4) .
Cd1 S1 2.7460(17) 14_575
Cd1 S1 2.7460(17) .
N1 C1 1.162(6) .
S1 C1 1.623(5) .
O10 C11 1.376(7) .
C11 C16 1.389(8) .
C11 C12 1.402(8) .
C12 C13 1.370(10) .
C13 C14 1.401(11) .
C14 C15 1.365(9) .
C15 C16 1.395(8) .
C16 C17 1.492(8) .
C17 N18 1.489(7) .
N18 C19B 1.482(7) .
N18 C19A 1.482(7) .
C19A C20A 1.415(14) .
C20A C21A 1.488(16) .
C21A C22A 1.613(13) .
C22A N23 1.484(8) .
C19B C20B 1.553(10) .
C20B C21B 1.548(12) .
C21B C22B 1.448(11) .
C22B N23 1.484(8) .
N23 C24 1.485(7) .
C24 C25 1.496(8) .
C25 C26 1.383(8) .
C25 C30 1.398(7) .
C26 C27 1.360(9) .
C27 C28 1.383(10) .
C28 C29 1.372(10) .
C29 C30 1.389(8) .
C30 O31 1.345(7) .
